data_7224833
loop_
_publ_author_name
'Jiang, Yan-Hong'
'Xiao, Man'
'Yan, Chao Guo'

_publ_section_title
;
 Convenient synthesis of functionalized pyrrolo[3,4-b]pyridines and
 pyrrolo[3,4-b]quinolines via three-component reactions
;
_journal_name_full 'RSC Adv.'
_journal_paper_doi 10.1039/C6RA03165J
_journal_year 2016
_chemical_formula_moiety 'C23 H20 N4 O2'
_chemical_formula_sum 'C23 H20 N4 O2'
_chemical_formula_weight 384.43
_chemical_name_systematic
; 
 ? 
;
_space_group_IT_number 14
_symmetry_cell_setting monoclinic
_symmetry_space_group_name_Hall '-P 2ybc'
_symmetry_space_group_name_H-M 'P 1 21/c 1'
_atom_sites_solution_hydrogens geom
_atom_sites_solution_primary direct
_atom_sites_solution_secondary difmap
_audit_block_doi 10.5517/cc1kq6q6
_audit_creation_method SHELXL-97
_audit_update_record
;
2016-02-02 deposited with the CCDC.
2016-04-04 downloaded from the CCDC.
;
_cell_angle_alpha 90.00
_cell_angle_beta 123.376(17)
_cell_angle_gamma 90.00
_cell_formula_units_Z 4
_cell_length_a 12.735(4)
_cell_length_b 11.493(4)
_cell_length_c 15.844(4)
_cell_measurement_reflns_used 4805
_cell_measurement_temperature 296(2)
_cell_measurement_theta_max 25.04
_cell_measurement_theta_min 2.36
_cell_volume 1936.5(11)
_computing_cell_refinement 'Bruker SMART'
_computing_data_collection 'Bruker SMART'
_computing_data_reduction 'Bruker SAINT'
_computing_molecular_graphics 'Bruker SHELXTL'
_computing_publication_material 'Bruker SHELXTL'
_computing_structure_refinement 'SHELXL-97 (Sheldrick, 2008)'
_computing_structure_solution 'SHELXS-97 (Sheldrick, 2008)'
_diffrn_ambient_temperature 296(2)
_diffrn_measured_fraction_theta_full 0.993
_diffrn_measured_fraction_theta_max 0.993
_diffrn_measurement_device_type 'CCD area detector'
_diffrn_measurement_method 'phi and omega scans'
_diffrn_radiation_monochromator graphite
_diffrn_radiation_source 'fine-focus sealed tube'
_diffrn_radiation_type MoK\a
_diffrn_radiation_wavelength 0.71073
_diffrn_reflns_av_R_equivalents 0.0586
_diffrn_reflns_av_sigmaI/netI 0.0657
_diffrn_reflns_limit_h_max 14
_diffrn_reflns_limit_h_min -16
_diffrn_reflns_limit_k_max 14
_diffrn_reflns_limit_k_min -11
_diffrn_reflns_limit_l_max 19
_diffrn_reflns_limit_l_min -20
_diffrn_reflns_number 18511
_diffrn_reflns_theta_full 27.41
_diffrn_reflns_theta_max 27.41
_diffrn_reflns_theta_min 2.35
_exptl_absorpt_coefficient_mu 0.087
_exptl_absorpt_correction_T_max 0.983
_exptl_absorpt_correction_T_min 0.979
_exptl_absorpt_correction_type multi-scan
_exptl_absorpt_process_details sadabs
_exptl_crystal_colour red
_exptl_crystal_density_diffrn 1.319
_exptl_crystal_density_method 'not measured'
_exptl_crystal_description block
_exptl_crystal_F_000 808
_exptl_crystal_size_max 0.24
_exptl_crystal_size_mid 0.22
_exptl_crystal_size_min 0.20
_refine_diff_density_max 0.237
_refine_diff_density_min -0.217
_refine_diff_density_rms 0.048
_refine_ls_extinction_method none
_refine_ls_goodness_of_fit_ref 1.014
_refine_ls_hydrogen_treatment constr
_refine_ls_matrix_type full
_refine_ls_number_parameters 264
_refine_ls_number_reflns 4385
_refine_ls_number_restraints 0
_refine_ls_restrained_S_all 1.014
_refine_ls_R_factor_all 0.1180
_refine_ls_R_factor_gt 0.0565
_refine_ls_shift/su_max 0.001
_refine_ls_shift/su_mean 0.000
_refine_ls_structure_factor_coef Fsqd
_refine_ls_weighting_details 'calc w=1/[\s^2^(Fo^2^)+(0.0663P)^2^+0.3361P] where P=(Fo^2^+2Fc^2^)/3'
_refine_ls_weighting_scheme calc
_refine_ls_wR_factor_gt 0.1179
_refine_ls_wR_factor_ref 0.1403
_reflns_number_gt 2595
_reflns_number_total 4385
_reflns_threshold_expression >2sigma(I)
_cod_data_source_file c6ra03165j2.cif
_cod_data_source_block 1a
_cod_depositor_comments
;
The following automatic conversions were performed:

'_symmetry_cell_setting' value 'Monoclinic' changed to 'monoclinic'
according to
/usr/data/users/saulius/crontab/automatic-downloads/rss-feeds/RSC/lib/dictionaries/cif_core.dic
dictionary named 'cif_core.dic' version 2.4.2 from 2011-04-26.

Automatic conversion script
Id: cif_fix_values 4268 2015-11-12 08:31:59Z antanas 
;
_cod_original_cell_volume 1936.5(10)
_cod_original_sg_symbol_H-M 'P 21/c'
_cod_database_code 7224833

loop_
_symmetry_equiv_pos_as_xyz
'x, y, z'
'-x, y+1/2, -z+1/2'
'-x, -y, -z'
'x, -y-1/2, z-1/2'

loop_
_atom_site_label
_atom_site_type_symbol
_atom_site_fract_x
_atom_site_fract_y
_atom_site_fract_z
_atom_site_U_iso_or_equiv
_atom_site_adp_type
_atom_site_occupancy
_atom_site_symmetry_multiplicity
_atom_site_calc_flag
_atom_site_refinement_flags
C1 C 0.5814(2) 0.42301(18) 0.41374(15) 0.0416(5) Uani 1 1 d .
H1 H 0.5868 0.4673 0.3672 0.050 Uiso 1 1 calc R
C2 C 0.4653(2) 0.4015(2) 0.39737(17) 0.0487(6) Uani 1 1 d .
H2 H 0.3933 0.4311 0.3400 0.058 Uiso 1 1 calc R
C3 C 0.4551(2) 0.3365(2) 0.46552(18) 0.0524(6) Uani 1 1 d .
H3 H 0.3767 0.3209 0.4541 0.063 Uiso 1 1 calc R
C4 C 0.5630(2) 0.2947(2) 0.55099(18) 0.0590(7) Uani 1 1 d .
H4 H 0.5571 0.2521 0.5982 0.071 Uiso 1 1 calc R
C5 C 0.6797(2) 0.31540(19) 0.56726(16) 0.0484(6) Uani 1 1 d .
H5 H 0.7514 0.2858 0.6248 0.058 Uiso 1 1 calc R
C6 C 0.69098(18) 0.37967(15) 0.49878(14) 0.0339(5) Uani 1 1 d .
C7 C 0.81754(18) 0.39317(15) 0.51247(15) 0.0365(5) Uani 1 1 d .
H7A H 0.8822 0.3682 0.5803 0.044 Uiso 1 1 calc R
H7B H 0.8206 0.3414 0.4655 0.044 Uiso 1 1 calc R
C8 C 0.7392(3) 0.5131(2) 0.14137(17) 0.0655(7) Uani 1 1 d .
H8A H 0.7980 0.4578 0.1448 0.098 Uiso 1 1 calc R
H8B H 0.7364 0.5804 0.1043 0.098 Uiso 1 1 calc R
H8C H 0.6572 0.4783 0.1078 0.098 Uiso 1 1 calc R
C9 C 0.78145(18) 0.47376(18) 0.31313(15) 0.0383(5) Uani 1 1 d .
C10 C 0.83066(17) 0.54762(16) 0.40720(14) 0.0309(4) Uani 1 1 d .
C11 C 0.85292(17) 0.65511(16) 0.38810(13) 0.0310(4) Uani 1 1 d .
C12 C 0.82063(18) 0.65851(18) 0.28388(15) 0.0373(5) Uani 1 1 d .
C13 C 0.68826(18) 0.84576(17) 0.40552(15) 0.0393(5) Uani 1 1 d .
H13 H 0.6664 0.7753 0.4207 0.047 Uiso 1 1 calc R
C14 C 0.60363(19) 0.93754(18) 0.36952(15) 0.0430(5) Uani 1 1 d .
H14 H 0.5260 0.9277 0.3613 0.052 Uiso 1 1 calc R
C15 C 0.63254(19) 1.04352(17) 0.34554(14) 0.0400(5) Uani 1 1 d .
C16 C 0.5398(2) 1.1432(2) 0.30594(19) 0.0619(7) Uani 1 1 d .
H16A H 0.4675 1.1233 0.2407 0.093 Uiso 1 1 calc R
H16B H 0.5787 1.2116 0.3002 0.093 Uiso 1 1 calc R
H16C H 0.5143 1.1582 0.3518 0.093 Uiso 1 1 calc R
C17 C 0.7488(2) 1.05441(17) 0.35834(17) 0.0485(6) Uani 1 1 d .
H17 H 0.7703 1.1246 0.3425 0.058 Uiso 1 1 calc R
C18 C 0.83401(19) 0.96272(17) 0.39432(16) 0.0426(5) Uani 1 1 d .
H18 H 0.9112 0.9723 0.4017 0.051 Uiso 1 1 calc R
C19 C 0.80520(17) 0.85750(15) 0.41917(13) 0.0301(4) Uani 1 1 d .
C20 C 0.89866(17) 0.75616(16) 0.45985(13) 0.0318(5) Uani 1 1 d .
H20 H 0.9782 0.7837 0.4709 0.038 Uiso 1 1 calc R
C21 C 0.92467(17) 0.70721(16) 0.55902(13) 0.0324(5) Uani 1 1 d .
C22 C 0.98435(19) 0.78424(17) 0.64254(15) 0.0377(5) Uani 1 1 d .
C23 C 0.89381(17) 0.59771(16) 0.57298(13) 0.0317(5) Uani 1 1 d .
N1 N 0.84805(14) 0.51233(12) 0.49708(11) 0.0330(4) Uani 1 1 d .
N2 N 0.77874(16) 0.54737(15) 0.24330(12) 0.0433(5) Uani 1 1 d .
N3 N 1.03482(18) 0.84924(16) 0.70845(14) 0.0545(5) Uani 1 1 d .
N4 N 0.90811(17) 0.56524(15) 0.66089(12) 0.0488(5) Uani 1 1 d .
H4A H 0.9373 0.6138 0.7101 0.059 Uiso 1 1 d R
H4B H 0.8880 0.4960 0.6675 0.059 Uiso 1 1 d R
O1 O 0.74903(15) 0.37253(13) 0.29834(11) 0.0548(4) Uani 1 1 d .
O2 O 0.82697(15) 0.74000(13) 0.23835(12) 0.0543(4) Uani 1 1 d .

loop_
_atom_site_aniso_label
_atom_site_aniso_U_11
_atom_site_aniso_U_22
_atom_site_aniso_U_33
_atom_site_aniso_U_23
_atom_site_aniso_U_13
_atom_site_aniso_U_12
C1 0.0474(14) 0.0379(11) 0.0397(12) 0.0090(9) 0.0240(10) 0.0044(10)
C2 0.0400(13) 0.0533(13) 0.0457(12) 0.0039(11) 0.0191(10) 0.0063(10)
C3 0.0472(14) 0.0554(15) 0.0591(15) -0.0037(12) 0.0321(13) -0.0082(11)
C4 0.0615(17) 0.0639(16) 0.0569(15) 0.0121(13) 0.0359(14) -0.0108(13)
C5 0.0466(14) 0.0480(13) 0.0413(12) 0.0136(10) 0.0183(10) -0.0023(10)
C6 0.0388(12) 0.0236(9) 0.0355(11) -0.0018(8) 0.0181(9) -0.0022(8)
C7 0.0423(12) 0.0224(9) 0.0410(11) 0.0028(8) 0.0205(10) 0.0006(8)
C8 0.0859(19) 0.0720(17) 0.0484(14) -0.0190(13) 0.0432(14) -0.0204(15)
C9 0.0372(12) 0.0360(12) 0.0426(12) -0.0060(10) 0.0225(10) -0.0018(9)
C10 0.0254(10) 0.0317(10) 0.0351(11) -0.0024(8) 0.0163(8) 0.0000(8)
C11 0.0295(10) 0.0303(10) 0.0334(10) 0.0004(8) 0.0175(9) -0.0002(8)
C12 0.0376(12) 0.0355(11) 0.0444(12) 0.0009(10) 0.0260(10) 0.0022(9)
C13 0.0392(12) 0.0347(11) 0.0452(12) 0.0064(9) 0.0239(10) -0.0004(9)
C14 0.0345(12) 0.0473(13) 0.0473(13) 0.0033(10) 0.0225(10) 0.0038(9)
C15 0.0399(12) 0.0323(11) 0.0364(11) -0.0053(9) 0.0138(10) 0.0016(9)
C16 0.0549(15) 0.0404(13) 0.0712(16) -0.0035(12) 0.0225(13) 0.0105(11)
C17 0.0498(14) 0.0262(11) 0.0591(14) 0.0043(10) 0.0232(12) -0.0037(9)
C18 0.0361(12) 0.0331(11) 0.0561(13) 0.0031(10) 0.0238(10) -0.0037(9)
C19 0.0312(11) 0.0283(10) 0.0281(10) -0.0023(8) 0.0146(8) -0.0026(8)
C20 0.0270(10) 0.0298(10) 0.0359(11) 0.0002(8) 0.0156(9) -0.0030(8)
C21 0.0314(11) 0.0280(10) 0.0301(10) -0.0011(8) 0.0121(8) -0.0007(8)
C22 0.0377(12) 0.0328(11) 0.0373(11) 0.0000(9) 0.0173(10) -0.0020(9)
C23 0.0287(10) 0.0288(10) 0.0313(10) 0.0014(8) 0.0125(8) 0.0027(8)
N1 0.0383(9) 0.0243(8) 0.0346(9) -0.0005(7) 0.0189(7) -0.0026(7)
N2 0.0555(12) 0.0434(11) 0.0378(10) -0.0075(8) 0.0299(9) -0.0073(8)
N3 0.0591(13) 0.0477(11) 0.0469(11) -0.0132(9) 0.0230(10) -0.0124(9)
N4 0.0723(13) 0.0323(10) 0.0355(9) 0.0006(8) 0.0256(9) -0.0042(9)
O1 0.0716(11) 0.0387(9) 0.0572(10) -0.0157(7) 0.0375(9) -0.0155(8)
O2 0.0772(12) 0.0458(9) 0.0556(9) 0.0055(8) 0.0465(9) -0.0018(8)

loop_
_atom_type_symbol
_atom_type_description
_atom_type_scat_dispersion_real
_atom_type_scat_dispersion_imag
_atom_type_scat_source
C C 0.0033 0.0016 'International Tables Vol C Tables 4.2.6.8 and 6.1.1.4'
H H 0.0000 0.0000 'International Tables Vol C Tables 4.2.6.8 and 6.1.1.4'
N N 0.0061 0.0033 'International Tables Vol C Tables 4.2.6.8 and 6.1.1.4'
O O 0.0106 0.0060 'International Tables Vol C Tables 4.2.6.8 and 6.1.1.4'

loop_
_geom_angle_atom_site_label_1
_geom_angle_atom_site_label_2
_geom_angle_atom_site_label_3
_geom_angle
C2 C1 C6 121.3(2)
C2 C1 H1 119.4
C6 C1 H1 119.4
C1 C2 C3 120.3(2)
C1 C2 H2 119.9
C3 C2 H2 119.9
C2 C3 C4 119.1(2)
C2 C3 H3 120.4
C4 C3 H3 120.4
C3 C4 C5 120.7(2)
C3 C4 H4 119.6
C5 C4 H4 119.6
C4 C5 C6 120.7(2)
C4 C5 H5 119.7
C6 C5 H5 119.7
C5 C6 C1 117.9(2)
C5 C6 C7 120.31(18)
C1 C6 C7 121.59(18)
N1 C7 C6 115.30(15)
N1 C7 H7A 108.4
C6 C7 H7A 108.4
N1 C7 H7B 108.4
C6 C7 H7B 108.4
H7A C7 H7B 107.5
N2 C8 H8A 109.5
N2 C8 H8B 109.5
H8A C8 H8B 109.5
N2 C8 H8C 109.5
H8A C8 H8C 109.5
H8B C8 H8C 109.5
O1 C9 N2 125.31(19)
O1 C9 C10 129.66(19)
N2 C9 C10 105.03(16)
C11 C10 N1 124.90(17)
C11 C10 C9 108.56(17)
N1 C10 C9 126.53(17)
C10 C11 C12 108.43(16)
C10 C11 C20 125.81(17)
C12 C11 C20 125.73(16)
O2 C12 N2 124.49(19)
O2 C12 C11 128.45(19)
N2 C12 C11 107.06(17)
C14 C13 C19 120.96(19)
C14 C13 H13 119.5
C19 C13 H13 119.5
C15 C14 C13 121.2(2)
C15 C14 H14 119.4
C13 C14 H14 119.4
C14 C15 C17 117.61(18)
C14 C15 C16 121.0(2)
C17 C15 C16 121.3(2)
C15 C16 H16A 109.5
C15 C16 H16B 109.5
H16A C16 H16B 109.5
C15 C16 H16C 109.5
H16A C16 H16C 109.5
H16B C16 H16C 109.5
C15 C17 C18 121.47(19)
C15 C17 H17 119.3
C18 C17 H17 119.3
C19 C18 C17 120.7(2)
C19 C18 H18 119.7
C17 C18 H18 119.7
C18 C19 C13 118.07(18)
C18 C19 C20 121.24(17)
C13 C19 C20 120.69(17)
C11 C20 C21 105.60(15)
C11 C20 C19 112.45(15)
C21 C20 C19 113.11(15)
C11 C20 H20 108.5
C21 C20 H20 108.5
C19 C20 H20 108.5
C23 C21 C22 118.47(17)
C23 C21 C20 125.86(16)
C22 C21 C20 115.67(16)
N3 C22 C21 177.2(2)
N4 C23 C21 122.03(17)
N4 C23 N1 116.45(16)
C21 C23 N1 121.52(17)
C10 N1 C23 115.74(15)
C10 N1 C7 122.40(15)
C23 N1 C7 121.84(15)
C9 N2 C12 110.93(16)
C9 N2 C8 124.38(18)
C12 N2 C8 124.69(19)
C23 N4 H4A 120.0
C23 N4 H4B 120.0
H4A N4 H4B 120.0

loop_
_geom_bond_atom_site_label_1
_geom_bond_atom_site_label_2
_geom_bond_distance
C1 C2 1.376(3)
C1 C6 1.394(3)
C1 H1 0.9300
C2 C3 1.376(3)
C2 H2 0.9300
C3 C4 1.380(3)
C3 H3 0.9300
C4 C5 1.382(3)
C4 H4 0.9300
C5 C6 1.384(3)
C5 H5 0.9300
C6 C7 1.511(3)
C7 N1 1.480(2)
C7 H7A 0.9700
C7 H7B 0.9700
C8 N2 1.457(3)
C8 H8A 0.9600
C8 H8B 0.9600
C8 H8C 0.9600
C9 O1 1.213(2)
C9 N2 1.378(3)
C9 C10 1.519(3)
C10 C11 1.339(3)
C10 N1 1.376(2)
C11 C12 1.466(3)
C11 C20 1.501(3)
C12 O2 1.212(2)
C12 N2 1.397(3)
C13 C14 1.387(3)
C13 C19 1.389(3)
C13 H13 0.9300
C14 C15 1.385(3)
C14 H14 0.9300
C15 C17 1.385(3)
C15 C16 1.512(3)
C16 H16A 0.9600
C16 H16B 0.9600
C16 H16C 0.9600
C17 C18 1.390(3)
C17 H17 0.9300
C18 C19 1.382(3)
C18 H18 0.9300
C19 C20 1.531(3)
C20 C21 1.524(3)
C20 H20 0.9800
C21 C23 1.372(3)
C21 C22 1.416(3)
C22 N3 1.150(2)
C23 N4 1.354(2)
C23 N1 1.406(2)
N4 H4A 0.8600
N4 H4B 0.8600

loop_
_geom_hbond_atom_site_label_D
_geom_hbond_atom_site_label_H
_geom_hbond_atom_site_label_A
_geom_hbond_distance_DH
_geom_hbond_distance_HA
_geom_hbond_distance_DA
_geom_hbond_angle_DHA
_geom_hbond_site_symmetry_A
N4 H4A O2 0.86 2.39 2.997(2) 128.5 4_576
N4 H4B N3 0.86 2.36 3.053(3) 138.5 2_746
